data_4089641
loop_
_publ_author_name
'Abell\'an-L\'opez, Antonio'
'Chicote, Mar\'ia-Teresa'
'Bautista, Delia'
'Vicente, Jos\'e'

_publ_section_title
;
 Cyclopalladated Complexes Derived from Phenylacetone Oxime. Insertion
 Reactions of Carbon Monoxide, Isocyanides, and Alkynes. Novel Amidines of
 the Isoquinoline Series
;
_journal_issue 24
_journal_name_full Organometallics
_journal_page_first 7612
_journal_paper_doi 10.1021/om4010912
_journal_volume 32
_journal_year 2013
_chemical_formula_sum 'C33 H40 Cl N3 O9 Pd'
_chemical_formula_weight 764.53
_space_group_IT_number 33
_space_group_name_Hall 'P 2c -2n'
_space_group_name_H-M_alt 'P n a 21'
_symmetry_cell_setting orthorhombic
_symmetry_space_group_name_H-M 'P n a 21'
_atom_sites_solution_hydrogens geom
_atom_sites_solution_primary direct
_atom_sites_solution_secondary difmap
_audit_creation_method SHELXL-97
_cell_angle_alpha 90.00
_cell_angle_beta 90.00
_cell_angle_gamma 90.00
_cell_formula_units_Z 4
_cell_length_a 10.497(3)
_cell_length_b 21.965(6)
_cell_length_c 15.325(4)
_cell_measurement_reflns_used 6668
_cell_measurement_temperature 100(2)
_cell_measurement_theta_max 28.05
_cell_measurement_theta_min 2.53
_cell_volume 3533.4(17)
_computing_cell_refinement 'Bruker SHELXTL'
_computing_data_collection 'Bruker SHELXTL'
_computing_data_reduction 'Bruker SHELXTL'
_computing_molecular_graphics 'Bruker SHELXTL'
_computing_publication_material 'Bruker SHELXTL'
_computing_structure_refinement 'SHELXL-97 (Sheldrick, 2008)'
_computing_structure_solution 'SHELXS-97 (Sheldrick, 2008)'
_diffrn_ambient_temperature 100(2)
_diffrn_detector_area_resol_mean 8.26
_diffrn_measured_fraction_theta_full 1.000
_diffrn_measured_fraction_theta_max 0.964
_diffrn_measurement_device_type 'Bruker SMART APEX CCD'
_diffrn_measurement_method 'w and phi scan'
_diffrn_radiation_monochromator graphite
_diffrn_radiation_source 'fine-focus sealed tube'
_diffrn_radiation_type MoK\a
_diffrn_radiation_wavelength 0.71073
_diffrn_reflns_av_R_equivalents 0.0400
_diffrn_reflns_av_sigmaI/netI 0.0301
_diffrn_reflns_limit_h_max 13
_diffrn_reflns_limit_h_min -14
_diffrn_reflns_limit_k_max 29
_diffrn_reflns_limit_k_min -28
_diffrn_reflns_limit_l_max 20
_diffrn_reflns_limit_l_min -20
_diffrn_reflns_number 53014
_diffrn_reflns_theta_full 27.00
_diffrn_reflns_theta_max 28.68
_diffrn_reflns_theta_min 1.85
_exptl_absorpt_coefficient_mu 0.656
_exptl_absorpt_correction_T_max 0.9806
_exptl_absorpt_correction_T_min 0.7082
_exptl_absorpt_correction_type multi-scan
_exptl_absorpt_process_details SADABS
_exptl_crystal_colour colourless
_exptl_crystal_density_diffrn 1.437
_exptl_crystal_density_method 'not measured'
_exptl_crystal_description prism
_exptl_crystal_F_000 1576
_exptl_crystal_size_max 0.21
_exptl_crystal_size_mid 0.16
_exptl_crystal_size_min 0.03
_refine_diff_density_max 0.841
_refine_diff_density_min -0.284
_refine_diff_density_rms 0.063
_refine_ls_abs_structure_details 'Flack H D (1983), Acta Cryst. A39, 876-881'
_refine_ls_abs_structure_Flack -0.029(16)
_refine_ls_extinction_method none
_refine_ls_goodness_of_fit_ref 1.051
_refine_ls_hydrogen_treatment 'OH free, rigid methyls, other riding'
_refine_ls_matrix_type full
_refine_ls_number_parameters 434
_refine_ls_number_reflns 8553
_refine_ls_number_restraints 1
_refine_ls_restrained_S_all 1.051
_refine_ls_R_factor_all 0.0321
_refine_ls_R_factor_gt 0.0286
_refine_ls_shift/su_max 0.004
_refine_ls_shift/su_mean 0.000
_refine_ls_structure_factor_coef Fsqd
_refine_ls_weighting_details 'calc w=1/[\s^2^(Fo^2^)+(0.0345P)^2^+1.1181P] where P=(Fo^2^+2Fc^2^)/3'
_refine_ls_weighting_scheme calc
_refine_ls_wR_factor_gt 0.0651
_refine_ls_wR_factor_ref 0.0668
_reflns_number_gt 7954
_reflns_number_total 8553
_reflns_threshold_expression >2sigma(I)
_cod_data_source_file om4010912_si_002.cif
_cod_data_source_block aae185spi
_cod_original_cell_volume 3533.3(15)
_cod_original_sg_symbol_H-M 'P na2(1)'
_cod_database_code 4089641

loop_
_symmetry_equiv_pos_as_xyz
'x, y, z'
'-x, -y, z+1/2'
'x+1/2, -y+1/2, z'
'-x+1/2, y+1/2, z+1/2'

loop_
_atom_site_label
_atom_site_type_symbol
_atom_site_fract_x
_atom_site_fract_y
_atom_site_fract_z
_atom_site_U_iso_or_equiv
_atom_site_adp_type
_atom_site_occupancy
_atom_site_symmetry_multiplicity
_atom_site_calc_flag
_atom_site_refinement_flags
_atom_site_disorder_assembly
_atom_site_disorder_group
Pd1 Pd 0.891245(14) 0.527818(6) 0.530467(15) 0.01558(5) Uani 1 1 d . . .
N1 N 0.9917(2) 0.48106(9) 0.44116(14) 0.0195(4) Uani 1 1 d . . .
O1 O 1.12158(17) 0.49393(10) 0.43525(13) 0.0265(4) Uani 1 1 d . . .
H01 H 1.131(3) 0.5206(14) 0.471(2) 0.025(8) Uiso 1 1 d . . .
N2 N 0.91144(19) 0.61287(9) 0.47329(13) 0.0181(4) Uani 1 1 d . . .
N3 N 0.78924(18) 0.57860(8) 0.61520(13) 0.0169(4) Uani 1 1 d . . .
C1 C 0.6793(2) 0.43387(10) 0.51300(16) 0.0235(6) Uani 1 1 d . . .
C2 C 0.7095(2) 0.44540(11) 0.42503(17) 0.0219(5) Uani 1 1 d . . .
C3 C 0.6232(3) 0.47864(11) 0.3739(2) 0.0306(6) Uani 1 1 d . . .
H3 H 0.6431 0.4876 0.3148 0.037 Uiso 1 1 calc R . .
C4 C 0.5088(3) 0.49853(13) 0.4092(2) 0.0381(7) Uani 1 1 d . . .
H4 H 0.4520 0.5220 0.3745 0.046 Uiso 1 1 calc R . .
C5 C 0.4767(3) 0.48464(13) 0.4941(2) 0.0386(7) Uani 1 1 d . . .
H5 H 0.3968 0.4972 0.5171 0.046 Uiso 1 1 calc R . .
C6 C 0.5610(3) 0.45238(12) 0.5459(2) 0.0301(6) Uani 1 1 d . . .
H6 H 0.5384 0.4427 0.6043 0.036 Uiso 1 1 calc R . .
C7 C 0.8232(3) 0.41602(11) 0.38156(17) 0.0249(5) Uani 1 1 d . . .
H7A H 0.8234 0.3730 0.4009 0.030 Uiso 1 1 calc R . .
H7B H 0.8042 0.4155 0.3183 0.030 Uiso 1 1 calc R . .
C8 C 0.9580(3) 0.43776(12) 0.38981(17) 0.0210(5) Uani 1 1 d . . .
C9 C 1.0534(3) 0.40731(12) 0.33306(18) 0.0299(6) Uani 1 1 d . . .
H9A H 1.0858 0.4365 0.2901 0.045 Uiso 1 1 calc R . .
H9B H 1.0132 0.3730 0.3028 0.045 Uiso 1 1 calc R . .
H9C H 1.1241 0.3923 0.3689 0.045 Uiso 1 1 calc R . .
C10 C 0.8753(2) 0.44774(11) 0.59164(16) 0.0193(5) Uani 1 1 d . . .
C11 C 0.7790(2) 0.40964(11) 0.57274(17) 0.0230(5) Uani 1 1 d . . .
C12 C 0.7757(3) 0.34669(11) 0.60841(18) 0.0264(5) Uani 1 1 d . . .
O2 O 0.8536(2) 0.32498(9) 0.65762(14) 0.0362(5) Uani 1 1 d . . .
O3 O 0.6752(2) 0.31533(9) 0.57762(15) 0.0403(5) Uani 1 1 d . . .
C13 C 0.6690(4) 0.25197(13) 0.6045(3) 0.0528(9) Uani 1 1 d . . .
H13A H 0.7365 0.2289 0.5753 0.079 Uiso 1 1 calc R . .
H13B H 0.5859 0.2350 0.5886 0.079 Uiso 1 1 calc R . .
H13C H 0.6805 0.2493 0.6679 0.079 Uiso 1 1 calc R . .
C14 C 0.9789(3) 0.43690(12) 0.65505(19) 0.0232(6) Uani 1 1 d . . .
C15 C 1.1953(3) 0.41198(16) 0.6711(2) 0.0453(8) Uani 1 1 d . . .
H15A H 1.2151 0.4528 0.6930 0.068 Uiso 1 1 calc R . .
H15B H 1.2677 0.3966 0.6372 0.068 Uiso 1 1 calc R . .
H15C H 1.1789 0.3846 0.7203 0.068 Uiso 1 1 calc R . .
O4 O 0.9731(2) 0.45100(9) 0.73094(12) 0.0330(4) Uani 1 1 d . . .
O5 O 1.08413(18) 0.41478(9) 0.61619(13) 0.0305(4) Uani 1 1 d . . .
C16 C 0.9720(2) 0.62556(11) 0.39891(16) 0.0204(5) Uani 1 1 d . . .
H16 H 1.0043 0.5929 0.3648 0.024 Uiso 1 1 calc R . .
C17 C 0.9896(2) 0.68489(11) 0.36969(16) 0.0207(5) Uani 1 1 d . . .
H17 H 1.0327 0.6922 0.3162 0.025 Uiso 1 1 calc R . .
C18 C 0.9441(2) 0.73344(11) 0.41864(15) 0.0189(5) Uani 1 1 d . . .
C19 C 0.8788(2) 0.71946(11) 0.49584(16) 0.0181(5) Uani 1 1 d . . .
H19 H 0.8445 0.7514 0.5305 0.022 Uiso 1 1 calc R . .
C20 C 0.86367(19) 0.65942(9) 0.52213(19) 0.0163(4) Uani 1 1 d . . .
C21 C 0.7919(2) 0.63995(10) 0.60044(14) 0.0159(4) Uani 1 1 d . . .
C22 C 0.7266(2) 0.67963(10) 0.65406(15) 0.0170(4) Uani 1 1 d . . .
H22 H 0.7325 0.7222 0.6439 0.020 Uiso 1 1 calc R . .
C23 C 0.6516(2) 0.65810(11) 0.72346(15) 0.0169(4) Uani 1 1 d . . .
C24 C 0.6476(2) 0.59557(11) 0.73517(16) 0.0196(5) Uani 1 1 d . . .
H24 H 0.5968 0.5786 0.7804 0.024 Uiso 1 1 calc R . .
C25 C 0.7180(2) 0.55755(11) 0.68061(16) 0.0201(5) Uani 1 1 d . . .
H25 H 0.7150 0.5149 0.6904 0.024 Uiso 1 1 calc R . .
C26 C 0.9636(2) 0.80030(11) 0.39232(16) 0.0211(5) Uani 1 1 d . . .
C27 C 1.0555(3) 0.80660(13) 0.3148(2) 0.0316(6) Uani 1 1 d . . .
H27A H 1.1375 0.7880 0.3298 0.047 Uiso 1 1 calc R . .
H27B H 1.0682 0.8498 0.3015 0.047 Uiso 1 1 calc R . .
H27C H 1.0195 0.7860 0.2638 0.047 Uiso 1 1 calc R . .
C28 C 0.8340(3) 0.82735(11) 0.36724(18) 0.0255(5) Uani 1 1 d . . .
H28A H 0.8446 0.8704 0.3518 0.038 Uiso 1 1 calc R . .
H28B H 0.7754 0.8239 0.4167 0.038 Uiso 1 1 calc R . .
H28C H 0.7993 0.8051 0.3171 0.038 Uiso 1 1 calc R . .
C29 C 1.0198(3) 0.83474(11) 0.47069(18) 0.0255(5) Uani 1 1 d . . .
H29A H 1.0970 0.8139 0.4908 0.038 Uiso 1 1 calc R . .
H29B H 0.9572 0.8358 0.5181 0.038 Uiso 1 1 calc R . .
H29C H 1.0412 0.8764 0.4532 0.038 Uiso 1 1 calc R . .
C30 C 0.5783(2) 0.70271(11) 0.78109(17) 0.0188(5) Uani 1 1 d . . .
C31 C 0.4929(2) 0.74247(11) 0.72275(17) 0.0241(5) Uani 1 1 d . . .
H31A H 0.4360 0.7163 0.6885 0.036 Uiso 1 1 calc R . .
H31B H 0.5462 0.7666 0.6832 0.036 Uiso 1 1 calc R . .
H31C H 0.4420 0.7698 0.7593 0.036 Uiso 1 1 calc R . .
C32 C 0.6733(3) 0.74279(12) 0.83040(18) 0.0266(5) Uani 1 1 d . . .
H32A H 0.6270 0.7701 0.8698 0.040 Uiso 1 1 calc R . .
H32B H 0.7226 0.7670 0.7886 0.040 Uiso 1 1 calc R . .
H32C H 0.7311 0.7170 0.8644 0.040 Uiso 1 1 calc R . .
C33 C 0.4940(3) 0.66979(11) 0.84709(17) 0.0244(5) Uani 1 1 d . . .
H33A H 0.4314 0.6447 0.8161 0.037 Uiso 1 1 calc R . .
H33B H 0.4496 0.6998 0.8834 0.037 Uiso 1 1 calc R . .
H33C H 0.5470 0.6437 0.8842 0.037 Uiso 1 1 calc R . .
Cl1 Cl 0.71717(6) 0.89330(3) 0.61774(4) 0.02621(13) Uani 1 1 d . . .
O6 O 0.7060(6) 0.8278(2) 0.5959(4) 0.0404(15) Uiso 0.530(14) 1 d P A 1
O7 O 0.7357(5) 0.9243(3) 0.5384(4) 0.0316(14) Uiso 0.530(14) 1 d P A 1
O8 O 0.8232(5) 0.9239(3) 0.6649(3) 0.0409(15) Uiso 0.530(14) 1 d P A 1
O9 O 0.6100(5) 0.9187(3) 0.6582(3) 0.0354(13) Uiso 0.530(14) 1 d P A 1
O6' O 0.7412(6) 0.8313(2) 0.6221(4) 0.0313(16) Uiso 0.470(14) 1 d P A 2
O7' O 0.7192(5) 0.9136(3) 0.5254(4) 0.0240(13) Uiso 0.470(14) 1 d P A 2
O8' O 0.8209(6) 0.9005(5) 0.6741(4) 0.0523(19) Uiso 0.470(14) 1 d P A 2
O9' O 0.5878(5) 0.9018(3) 0.6560(3) 0.0257(14) Uiso 0.470(14) 1 d P A 2

loop_
_atom_site_aniso_label
_atom_site_aniso_U_11
_atom_site_aniso_U_22
_atom_site_aniso_U_33
_atom_site_aniso_U_23
_atom_site_aniso_U_13
_atom_site_aniso_U_12
Pd1 0.01878(8) 0.01111(7) 0.01684(7) -0.00141(9) 0.00067(9) 0.00042(6)
N1 0.0205(10) 0.0167(10) 0.0211(10) -0.0001(8) -0.0006(8) 0.0021(8)
O1 0.0233(10) 0.0271(10) 0.0292(10) -0.0099(9) 0.0027(8) -0.0020(8)
N2 0.0206(10) 0.0145(9) 0.0190(9) -0.0017(8) -0.0009(8) 0.0005(8)
N3 0.0171(9) 0.0149(9) 0.0187(9) -0.0014(8) -0.0015(8) 0.0002(7)
C1 0.0258(12) 0.0120(10) 0.0326(18) -0.0036(9) 0.0009(10) -0.0033(9)
C2 0.0234(13) 0.0130(11) 0.0294(13) -0.0052(10) -0.0038(10) -0.0048(9)
C3 0.0388(16) 0.0174(12) 0.0355(15) -0.0022(11) -0.0124(12) -0.0051(11)
C4 0.0364(16) 0.0159(12) 0.062(2) -0.0088(13) -0.0215(15) 0.0038(11)
C5 0.0249(14) 0.0293(15) 0.062(2) -0.0171(14) -0.0019(13) 0.0049(11)
C6 0.0269(12) 0.0254(12) 0.0379(19) -0.0077(12) 0.0009(11) -0.0028(10)
C7 0.0313(14) 0.0185(11) 0.0249(13) -0.0068(10) -0.0005(11) -0.0053(10)
C8 0.0281(14) 0.0141(12) 0.0209(13) -0.0013(10) 0.0030(11) 0.0029(10)
C9 0.0337(15) 0.0244(13) 0.0315(15) -0.0106(11) 0.0041(12) 0.0035(11)
C10 0.0262(13) 0.0150(11) 0.0168(11) -0.0021(9) 0.0043(9) 0.0037(9)
C11 0.0266(13) 0.0159(12) 0.0266(12) 0.0002(10) 0.0058(10) 0.0015(10)
C12 0.0352(14) 0.0155(12) 0.0285(13) -0.0015(10) 0.0062(11) -0.0008(10)
O2 0.0481(12) 0.0192(10) 0.0413(12) 0.0076(9) -0.0005(10) 0.0012(9)
O3 0.0518(13) 0.0196(9) 0.0494(12) 0.0018(9) -0.0016(11) -0.0120(9)
C13 0.074(2) 0.0177(14) 0.067(2) 0.0043(15) 0.004(2) -0.0161(15)
C14 0.0318(15) 0.0124(12) 0.0254(13) 0.0012(10) -0.0008(11) -0.0002(10)
C15 0.0326(17) 0.0452(19) 0.058(2) 0.0061(16) -0.0162(15) 0.0052(14)
O4 0.0490(12) 0.0284(10) 0.0218(9) 0.0026(8) -0.0043(9) 0.0064(9)
O5 0.0278(9) 0.0320(10) 0.0316(10) 0.0019(9) -0.0032(8) 0.0060(8)
C16 0.0220(12) 0.0200(12) 0.0193(11) -0.0037(10) 0.0015(9) 0.0021(9)
C17 0.0220(12) 0.0213(11) 0.0187(11) 0.0001(9) 0.0020(9) 0.0002(9)
C18 0.0170(11) 0.0182(11) 0.0214(11) 0.0013(9) -0.0003(9) -0.0013(9)
C19 0.0186(11) 0.0153(11) 0.0205(10) -0.0016(9) 0.0003(9) -0.0002(9)
C20 0.0153(9) 0.0143(9) 0.0194(12) 0.0001(11) -0.0004(11) 0.0011(7)
C21 0.0154(11) 0.0124(10) 0.0200(11) 0.0000(9) -0.0015(8) -0.0010(8)
C22 0.0183(11) 0.0127(10) 0.0200(11) -0.0009(9) -0.0003(9) -0.0005(8)
C23 0.0146(10) 0.0161(11) 0.0200(11) -0.0019(9) -0.0019(9) 0.0013(9)
C24 0.0215(11) 0.0170(11) 0.0203(11) 0.0008(9) 0.0032(9) -0.0026(9)
C25 0.0237(12) 0.0132(11) 0.0235(12) 0.0019(9) 0.0002(9) -0.0013(9)
C26 0.0229(12) 0.0160(11) 0.0246(12) 0.0021(10) 0.0015(10) -0.0005(9)
C27 0.0381(17) 0.0221(14) 0.0346(15) 0.0084(12) 0.0124(13) 0.0007(12)
C28 0.0270(13) 0.0202(12) 0.0292(13) 0.0034(10) -0.0040(11) 0.0024(10)
C29 0.0270(13) 0.0168(12) 0.0327(13) 0.0041(10) -0.0022(11) -0.0053(10)
C30 0.0182(12) 0.0139(11) 0.0243(13) -0.0021(10) 0.0032(10) 0.0001(9)
C31 0.0226(12) 0.0207(12) 0.0292(14) 0.0012(10) 0.0030(10) 0.0029(10)
C32 0.0233(13) 0.0245(13) 0.0319(14) -0.0117(11) 0.0029(11) -0.0027(10)
C33 0.0270(13) 0.0194(12) 0.0267(13) -0.0006(10) 0.0103(10) 0.0005(10)
Cl1 0.0290(3) 0.0258(3) 0.0238(3) 0.0029(2) 0.0008(2) 0.0089(2)

loop_
_atom_type_symbol
_atom_type_description
_atom_type_scat_dispersion_real
_atom_type_scat_dispersion_imag
_atom_type_scat_source
C C 0.0033 0.0016 'International Tables Vol C Tables 4.2.6.8 and 6.1.1.4'
H H 0.0000 0.0000 'International Tables Vol C Tables 4.2.6.8 and 6.1.1.4'
N N 0.0061 0.0033 'International Tables Vol C Tables 4.2.6.8 and 6.1.1.4'
Pd Pd -0.9988 1.0072 'International Tables Vol C Tables 4.2.6.8 and 6.1.1.4'
O O 0.0106 0.0060 'International Tables Vol C Tables 4.2.6.8 and 6.1.1.4'
Cl Cl 0.1484 0.1585 'International Tables Vol C Tables 4.2.6.8 and 6.1.1.4'

loop_
_geom_angle_atom_site_label_1
_geom_angle_atom_site_label_2
_geom_angle_atom_site_label_3
_geom_angle
C10 Pd1 N1 85.05(9)
C10 Pd1 N3 98.04(9)
N1 Pd1 N3 176.77(8)
C10 Pd1 N2 176.89(9)
N1 Pd1 N2 96.84(8)
N3 Pd1 N2 80.11(8)
C8 N1 O1 112.3(2)
C8 N1 Pd1 130.66(19)
O1 N1 Pd1 116.94(15)
C16 N2 C20 119.2(2)
C16 N2 Pd1 126.68(16)
C20 N2 Pd1 113.96(16)
C25 N3 C21 118.5(2)
C25 N3 Pd1 126.12(16)
C21 N3 Pd1 115.30(15)
C6 C1 C2 119.5(2)
C6 C1 C11 120.4(2)
C2 C1 C11 119.7(2)
C3 C2 C1 118.9(2)
C3 C2 C7 119.1(2)
C1 C2 C7 121.5(2)
C4 C3 C2 120.4(3)
C5 C4 C3 120.6(3)
C4 C5 C6 119.9(3)
C5 C6 C1 120.6(3)
C8 C7 C2 124.9(2)
N1 C8 C9 120.4(3)
N1 C8 C7 123.2(2)
C9 C8 C7 116.3(2)
C11 C10 C14 126.5(2)
C11 C10 Pd1 120.64(19)
C14 C10 Pd1 112.86(18)
C10 C11 C12 121.2(2)
C10 C11 C1 116.0(2)
C12 C11 C1 122.8(2)
O2 C12 O3 123.1(2)
O2 C12 C11 125.4(2)
O3 C12 C11 111.4(2)
C12 O3 C13 115.2(3)
O4 C14 O5 124.1(3)
O4 C14 C10 123.8(3)
O5 C14 C10 111.8(2)
C14 O5 C15 115.0(2)
N2 C16 C17 122.3(2)
C18 C17 C16 120.0(2)
C17 C18 C19 117.1(2)
C17 C18 C26 123.1(2)
C19 C18 C26 119.7(2)
C20 C19 C18 120.6(2)
N2 C20 C19 120.8(2)
N2 C20 C21 114.58(19)
C19 C20 C21 124.6(2)
N3 C21 C22 120.9(2)
N3 C21 C20 115.43(19)
C22 C21 C20 123.6(2)
C21 C22 C23 121.1(2)
C24 C23 C22 116.7(2)
C24 C23 C30 123.1(2)
C22 C23 C30 120.3(2)
C23 C24 C25 120.0(2)
N3 C25 C24 122.7(2)
C28 C26 C27 109.2(2)
C28 C26 C18 108.5(2)
C27 C26 C18 111.9(2)
C28 C26 C29 110.2(2)
C27 C26 C29 108.6(2)
C18 C26 C29 108.4(2)
C33 C30 C23 111.8(2)
C33 C30 C32 108.8(2)
C23 C30 C32 109.0(2)
C33 C30 C31 108.5(2)
C23 C30 C31 108.8(2)
C32 C30 C31 109.9(2)
O6' Cl1 O8' 86.6(7)
O6' Cl1 O9 121.0(3)
O8' Cl1 O9 107.8(4)
O6' Cl1 O7 119.4(3)
O8' Cl1 O7 111.8(5)
O9 Cl1 O7 107.6(3)
O6' Cl1 O6 21.8(2)
O8' Cl1 O6 108.1(6)
O9 Cl1 O6 115.0(3)
O7 Cl1 O6 106.6(3)
O6' Cl1 O7' 109.8(3)
O8' Cl1 O7' 123.0(5)
O9 Cl1 O7' 108.3(3)
O7 Cl1 O7' 13.7(3)
O6 Cl1 O7' 94.5(3)
O6' Cl1 O8 106.5(5)
O8' Cl1 O8 21.0(3)
O9 Cl1 O8 101.9(4)
O7 Cl1 O8 95.6(5)
O6 Cl1 O8 127.4(5)
O7' Cl1 O8 108.5(4)
O6' Cl1 O9' 105.6(3)
O8' Cl1 O9' 116.8(3)
O9 Cl1 O9' 17.1(3)
O7 Cl1 O9' 113.9(3)
O6 Cl1 O9' 98.0(3)
O7' Cl1 O9' 110.5(3)
O8 Cl1 O9' 115.7(3)

loop_
_geom_bond_atom_site_label_1
_geom_bond_atom_site_label_2
_geom_bond_distance
Pd1 C10 2.000(2)
Pd1 N1 2.010(2)
Pd1 N3 2.0190(19)
Pd1 N2 2.074(2)
N1 C8 1.284(3)
N1 O1 1.396(3)
N2 C16 1.335(3)
N2 C20 1.363(3)
N3 C25 1.334(3)
N3 C21 1.367(3)
C1 C6 1.400(4)
C1 C2 1.408(3)
C1 C11 1.489(4)
C2 C3 1.403(4)
C2 C7 1.512(4)
C3 C4 1.387(4)
C4 C5 1.378(5)
C5 C6 1.383(4)
C7 C8 1.498(4)
C8 C9 1.485(4)
C10 C11 1.344(4)
C10 C14 1.478(4)
C11 C12 1.487(3)
C12 O2 1.210(3)
C12 O3 1.345(3)
O3 C13 1.453(3)
C14 O4 1.205(3)
C14 O5 1.346(3)
C15 O5 1.440(3)
C16 C17 1.390(3)
C17 C18 1.388(3)
C18 C19 1.401(3)
C18 C26 1.537(3)
C19 C20 1.388(3)
C20 C21 1.480(3)
C21 C22 1.380(3)
C22 C23 1.405(3)
C23 C24 1.386(3)
C23 C30 1.527(3)
C24 C25 1.394(3)
C26 C28 1.533(4)
C26 C27 1.536(4)
C26 C29 1.537(4)
C30 C33 1.526(3)
C30 C32 1.530(4)
C30 C31 1.538(3)
Cl1 O6' 1.386(5)
Cl1 O8' 1.399(6)
Cl1 O9 1.400(5)
Cl1 O7 1.407(5)
Cl1 O6 1.481(5)
Cl1 O7' 1.484(6)
Cl1 O8 1.488(5)
Cl1 O9' 1.491(5)

loop_
_geom_hbond_atom_site_label_D
_geom_hbond_atom_site_label_H
_geom_hbond_atom_site_label_A
_geom_hbond_distance_DH
_geom_hbond_distance_HA
_geom_hbond_distance_DA
_geom_hbond_angle_DHA
_geom_hbond_site_symmetry_A
C16 H16 O4 0.95 2.28 3.128(3) 148.5 2_764
